data_7707871
loop_
_publ_author_name
'Sun, Chen'
'Oswald, Victoria F.'
'Hill, Ethan A.'
'Ziller, Joseph W.'
'Borovik, A. S.'

_publ_section_title
;
 Investigation of iron-ammine and amido complexes within a
 C<sub>3</sub>-symmetrical phosphinic amido tripodal ligand.
;
_journal_issue 32
_journal_name_full 'Dalton transactions (Cambridge, England : 2003)'
_journal_page_first 11197
_journal_page_last 11205
_journal_paper_doi 10.1039/d1dt01032h
_journal_volume 50
_journal_year 2021
_chemical_formula_sum 'C62 H85 Cl4 Fe K N7 O9 P3'
_chemical_formula_weight 1402.03
_chemical_properties_physical Air-sensitive,Moisture-sensitive,Oxygen-sensitive
_space_group_crystal_system triclinic
_space_group_IT_number 2
_space_group_name_Hall '-P 1'
_space_group_name_H-M_alt 'P -1'
_atom_sites_solution_hydrogens mixed
_atom_sites_solution_primary direct
_atom_sites_solution_secondary difmap
_audit_creation_method SHELXL-2014/7
_audit_update_record
;
2021-01-02 deposited with the CCDC.	2021-07-20 downloaded from the CCDC.
;
_cell_angle_alpha 101.9506(7)
_cell_angle_beta 98.9294(7)
_cell_angle_gamma 118.7866(7)
_cell_formula_units_Z 2
_cell_length_a 14.6635(7)
_cell_length_b 14.8610(7)
_cell_length_c 18.8343(9)
_cell_measurement_reflns_used 9861
_cell_measurement_temperature 133(2)
_cell_measurement_theta_max 28.74
_cell_measurement_theta_min 2.32
_cell_volume 3360.0(3)
_computing_cell_refinement 'Bruker SAINT 8.34a, 2013'
_computing_data_collection 'Bruker APEX2 2014.11-0, 2014'
_computing_data_reduction 'Bruker SAINT 8.34a, 2013'
_computing_molecular_graphics 'Bruker SHELXTL'
_computing_publication_material 'Bruker SHELXTL'
_computing_structure_refinement 'SHELXL-2014/7 (Sheldrick, 2014)'
_computing_structure_solution 'Bruker SHELXTL 2014/4'
_diffrn_ambient_temperature 133(2)
_diffrn_measured_fraction_theta_full 0.999
_diffrn_measured_fraction_theta_max 0.994
_diffrn_measurement_device_type 'Bruker SMART APEX II CCD'
_diffrn_measurement_method '\f and \w scans'
_diffrn_radiation_type MoK\a
_diffrn_radiation_wavelength 0.71073
_diffrn_reflns_av_R_equivalents 0.0177
_diffrn_reflns_av_unetI/netI 0.0216
_diffrn_reflns_Laue_measured_fraction_full 0.999
_diffrn_reflns_Laue_measured_fraction_max 0.994
_diffrn_reflns_limit_h_max 18
_diffrn_reflns_limit_h_min -18
_diffrn_reflns_limit_k_max 19
_diffrn_reflns_limit_k_min -19
_diffrn_reflns_limit_l_max 24
_diffrn_reflns_limit_l_min -24
_diffrn_reflns_number 39019
_diffrn_reflns_point_group_measured_fraction_full 0.999
_diffrn_reflns_point_group_measured_fraction_max 0.994
_diffrn_reflns_theta_full 25.242
_diffrn_reflns_theta_max 27.102
_diffrn_reflns_theta_min 1.157
_diffrn_source 'fine-focus sealed tube'
_exptl_absorpt_coefficient_mu 0.576
_exptl_absorpt_correction_T_max 0.8015
_exptl_absorpt_correction_T_min 0.7193
_exptl_absorpt_correction_type multi-scan
_exptl_absorpt_process_details 'Bruker SADABS 2014/5'
_exptl_crystal_colour yellow
_exptl_crystal_density_diffrn 1.386
_exptl_crystal_density_meas ?
_exptl_crystal_density_method not_measured
_exptl_crystal_description prism
_exptl_crystal_F_000 1472
_exptl_crystal_recrystallization_method 'Re-crystallisation from solvent: dichloromethane, pentane'
_exptl_crystal_size_max 0.393
_exptl_crystal_size_mid 0.391
_exptl_crystal_size_min 0.178
_refine_diff_density_max 0.912
_refine_diff_density_min -0.916
_refine_diff_density_rms 0.059
_refine_ls_extinction_method none
_refine_ls_goodness_of_fit_ref 1.023
_refine_ls_hydrogen_treatment mixed
_refine_ls_matrix_type full
_refine_ls_number_parameters 804
_refine_ls_number_reflns 14722
_refine_ls_number_restraints 0
_refine_ls_restrained_S_all 1.023
_refine_ls_R_factor_all 0.0421
_refine_ls_R_factor_gt 0.0365
_refine_ls_shift/su_max 0.001
_refine_ls_shift/su_mean 0.000
_refine_ls_structure_factor_coef Fsqd
_refine_ls_weighting_details 'w=1/[\s^2^(Fo^2^)+(0.0430P)^2^+3.1983P] where P=(Fo^2^+2Fc^2^)/3'
_refine_ls_weighting_scheme calc
_refine_ls_wR_factor_gt 0.0906
_refine_ls_wR_factor_ref 0.0943
_reflns_Friedel_coverage 0.000
_reflns_number_gt 13000
_reflns_number_total 14722
_reflns_threshold_expression 'I > 2\s(I)'
_cod_data_source_file d1dt01032h2.cif
_cod_data_source_block asb550
_cod_depositor_comments
;
The following automatic conversions were performed:

data item '_exptl_crystal_density_meas' value 'not_measured' was
changed to '?' -- the value is perceived as not measured.

Automatic conversion script
Id: cif_fix_values 7556 2019-12-06 15:28:31Z antanas 

 Adding full bibliography for 7707868--7707872.cif.
;
_cod_original_cell_volume 3359.9(3)
_cod_database_code 7707871
_shelx_shelxl_version_number 2014/7
_shelx_space_group_comment
; 
The symmetry employed for this shelxl refinement is uniquely defined 
by the following loop, which should always be used as a source of 
symmetry information in preference to the above space-group names. 
They are only intended as comments. 
;
_shelx_estimated_absorpt_t_min 0.805
_shelx_estimated_absorpt_t_max 0.904
_exptl_absorpt_special_details
; 
 Reflections not merged 
   40636 Corrected reflections written to file asb550s.hkl 
 Estimated minimum and maximum transmission:  0.7193  0.8015 
 The ratio (0.8974) of these values is more reliable than their absolute values! 
 Additional spherical absorption correction applied with mu*r =  0.1500 
 Lambda/2 correction factor = 0.00150 
;

loop_
_space_group_symop_operation_xyz
'x, y, z'
'-x, -y, -z'

loop_
_atom_site_label
_atom_site_type_symbol
_atom_site_fract_x
_atom_site_fract_y
_atom_site_fract_z
_atom_site_U_iso_or_equiv
_atom_site_adp_type
_atom_site_occupancy
_atom_site_site_symmetry_order
_atom_site_calc_flag
_atom_site_refinement_flags_posn
_atom_site_refinement_flags_adp
_atom_site_refinement_flags_occupancy
_atom_site_disorder_assembly
_atom_site_disorder_group
Fe1 Fe 0.72439(2) 0.40069(2) 0.12998(2) 0.01153(6) Uani 1 1 d . . . . .
P1 P 0.71070(3) 0.18853(3) 0.17135(2) 0.01407(9) Uani 1 1 d . . . . .
P2 P 0.96259(3) 0.62429(3) 0.16246(2) 0.01509(9) Uani 1 1 d . . . . .
P3 P 0.54021(3) 0.44634(3) 0.18001(2) 0.01355(9) Uani 1 1 d . . . . .
O1 O 0.77782(10) 0.26113(10) 0.25116(7) 0.0189(3) Uani 1 1 d . . . . .
O2 O 0.95949(10) 0.66742(10) 0.24049(7) 0.0219(3) Uani 1 1 d . . . . .
O3 O 0.58495(10) 0.45052(10) 0.25853(7) 0.0182(2) Uani 1 1 d . . . . .
N1 N 0.66104(11) 0.33743(11) 0.00401(8) 0.0135(3) Uani 1 1 d . . . . .
N2 N 0.84672(11) 0.52805(11) 0.10325(8) 0.0154(3) Uani 1 1 d . . . . .
N3 N 0.71320(11) 0.25015(11) 0.10984(8) 0.0147(3) Uani 1 1 d . . . . .
N4 N 0.57465(11) 0.39172(11) 0.11482(8) 0.0146(3) Uani 1 1 d . . . . .
N5 N 0.79015(13) 0.46781(13) 0.25130(8) 0.0170(3) Uani 1 1 d . . . . .
H5A H 0.806(2) 0.426(2) 0.2686(16) 0.051(8) Uiso 1 1 d . . . . .
H5B H 0.844(2) 0.529(2) 0.2630(14) 0.035(7) Uiso 1 1 d . . . . .
H5C H 0.745(2) 0.4739(19) 0.2666(14) 0.029(6) Uiso 1 1 d . . . . .
C1 C 0.71943(15) 0.42867(14) -0.02377(10) 0.0183(3) Uani 1 1 d . . . . .
H1A H 0.6861 0.4730 -0.0199 0.022 Uiso 1 1 calc R U . . .
H1B H 0.7129 0.4004 -0.0779 0.022 Uiso 1 1 calc R U . . .
C2 C 0.83901(14) 0.49916(14) 0.02225(10) 0.0174(3) Uani 1 1 d . . . . .
H2A H 0.8759 0.4591 0.0117 0.021 Uiso 1 1 calc R U . . .
H2B H 0.8752 0.5658 0.0081 0.021 Uiso 1 1 calc R U . . .
C3 C 0.68377(14) 0.25207(14) -0.02105(10) 0.0177(3) Uani 1 1 d . . . . .
H3A H 0.7612 0.2857 -0.0197 0.021 Uiso 1 1 calc R U . . .
H3B H 0.6383 0.2066 -0.0741 0.021 Uiso 1 1 calc R U . . .
C4 C 0.65986(14) 0.18125(13) 0.02965(10) 0.0171(3) Uani 1 1 d . . . . .
H4A H 0.5802 0.1359 0.0205 0.021 Uiso 1 1 calc R U . . .
H4B H 0.6871 0.1323 0.0175 0.021 Uiso 1 1 calc R U . . .
C5 C 0.54385(14) 0.29468(14) -0.01659(10) 0.0181(3) Uani 1 1 d . . . . .
H5D H 0.5044 0.2210 -0.0124 0.022 Uiso 1 1 calc R U . . .
H5E H 0.5177 0.2891 -0.0700 0.022 Uiso 1 1 calc R U . . .
C6 C 0.51980(14) 0.36846(14) 0.03536(10) 0.0176(3) Uani 1 1 d . . . . .
H6A H 0.5460 0.4371 0.0236 0.021 Uiso 1 1 calc R U . . .
H6B H 0.4402 0.3326 0.0270 0.021 Uiso 1 1 calc R U . . .
C7 C 1.02127(13) 0.73576(14) 0.12411(10) 0.0173(3) Uani 1 1 d . . . . .
C8 C 1.01569(14) 0.82645(14) 0.15464(11) 0.0211(4) Uani 1 1 d . . . . .
H8 H 0.9867 0.8302 0.1961 0.025 Uiso 1 1 calc R U . . .
C9 C 1.05235(15) 0.91114(15) 0.12461(12) 0.0262(4) Uani 1 1 d . . . . .
H9 H 1.0496 0.9731 0.1465 0.031 Uiso 1 1 calc R U . . .
C10 C 1.09267(15) 0.90609(16) 0.06338(12) 0.0266(4) Uani 1 1 d . . . . .
H10 H 1.1166 0.9639 0.0427 0.032 Uiso 1 1 calc R U . . .
C11 C 1.09823(15) 0.81640(16) 0.03201(11) 0.0244(4) Uani 1 1 d . . . . .
H11 H 1.1255 0.8124 -0.0103 0.029 Uiso 1 1 calc R U . . .
C12 C 1.06369(14) 0.73232(15) 0.06284(11) 0.0208(4) Uani 1 1 d . . . . .
H12 H 1.0690 0.6717 0.0419 0.025 Uiso 1 1 calc R U . . .
C13 C 1.05730(14) 0.57789(14) 0.16950(10) 0.0172(3) Uani 1 1 d . . . . .
C14 C 1.16948(15) 0.64980(15) 0.20260(11) 0.0237(4) Uani 1 1 d . . . . .
H14 H 1.1992 0.7258 0.2168 0.028 Uiso 1 1 calc R U . . .
C15 C 1.23804(16) 0.61143(17) 0.21491(11) 0.0265(4) Uani 1 1 d . . . . .
H15 H 1.3142 0.6613 0.2376 0.032 Uiso 1 1 calc R U . . .
C16 C 1.19599(16) 0.50085(17) 0.19424(11) 0.0259(4) Uani 1 1 d . . . . .
H16 H 1.2430 0.4748 0.2032 0.031 Uiso 1 1 calc R U . . .
C17 C 1.08501(17) 0.42833(16) 0.16051(12) 0.0273(4) Uani 1 1 d . . . . .
H17 H 1.0560 0.3524 0.1458 0.033 Uiso 1 1 calc R U . . .
C18 C 1.01612(15) 0.46650(15) 0.14816(11) 0.0221(4) Uani 1 1 d . . . . .
H18 H 0.9401 0.4163 0.1249 0.026 Uiso 1 1 calc R U . . .
C19 C 0.75539(14) 0.09562(14) 0.14069(10) 0.0163(3) Uani 1 1 d . . . . .
C20 C 0.86130(15) 0.12689(15) 0.17778(11) 0.0205(4) Uani 1 1 d . . . . .
H20 H 0.9045 0.1909 0.2207 0.025 Uiso 1 1 calc R U . . .
C21 C 0.90386(15) 0.06480(16) 0.15212(12) 0.0242(4) Uani 1 1 d . . . . .
H21 H 0.9759 0.0865 0.1778 0.029 Uiso 1 1 calc R U . . .
C22 C 0.84163(15) -0.02860(15) 0.08916(11) 0.0228(4) Uani 1 1 d . . . . .
H22 H 0.8714 -0.0701 0.0713 0.027 Uiso 1 1 calc R U . . .
C23 C 0.73603(15) -0.06108(14) 0.05242(11) 0.0209(4) Uani 1 1 d . . . . .
H23 H 0.6931 -0.1251 0.0095 0.025 Uiso 1 1 calc R U . . .
C24 C 0.69290(14) 0.00001(14) 0.07838(11) 0.0189(3) Uani 1 1 d . . . . .
H24 H 0.6200 -0.0234 0.0535 0.023 Uiso 1 1 calc R U . . .
C25 C 0.57004(13) 0.10046(13) 0.16987(9) 0.0156(3) Uani 1 1 d . . . . .
C26 C 0.53989(14) 0.01286(14) 0.19740(10) 0.0180(3) Uani 1 1 d . . . . .
H26 H 0.5917 -0.0055 0.2130 0.022 Uiso 1 1 calc R U . . .
C27 C 0.43457(15) -0.04760(14) 0.20206(10) 0.0196(4) Uani 1 1 d . . . . .
H27 H 0.4152 -0.1062 0.2216 0.024 Uiso 1 1 calc R U . . .
C28 C 0.35812(15) -0.02259(15) 0.17828(10) 0.0208(4) Uani 1 1 d . . . . .
H28 H 0.2860 -0.0645 0.1809 0.025 Uiso 1 1 calc R U . . .
C29 C 0.38692(15) 0.06383(15) 0.15065(11) 0.0211(4) Uani 1 1 d . . . . .
H29 H 0.3343 0.0809 0.1343 0.025 Uiso 1 1 calc R U . . .
C30 C 0.49263(14) 0.12580(14) 0.14676(10) 0.0188(3) Uani 1 1 d . . . . .
H30 H 0.5120 0.1854 0.1283 0.023 Uiso 1 1 calc R U . . .
C31 C 0.39194(14) 0.37092(14) 0.15391(10) 0.0165(3) Uani 1 1 d . . . . .
C32 C 0.34037(15) 0.29583(15) 0.19010(11) 0.0217(4) Uani 1 1 d . . . . .
H32 H 0.3823 0.2929 0.2324 0.026 Uiso 1 1 calc R U . . .
C33 C 0.22780(16) 0.22516(16) 0.16454(12) 0.0279(4) Uani 1 1 d . . . . .
H33 H 0.1933 0.1748 0.1899 0.033 Uiso 1 1 calc R U . . .
C34 C 0.16556(15) 0.22754(16) 0.10241(12) 0.0259(4) Uani 1 1 d . . . . .
H34 H 0.0889 0.1778 0.0845 0.031 Uiso 1 1 calc R U . . .
C35 C 0.21527(15) 0.30247(16) 0.06661(11) 0.0244(4) Uani 1 1 d . . . . .
H35 H 0.1728 0.3049 0.0244 0.029 Uiso 1 1 calc R U . . .
C36 C 0.32774(15) 0.37441(15) 0.09255(11) 0.0210(4) Uani 1 1 d . . . . .
H36 H 0.3614 0.4266 0.0683 0.025 Uiso 1 1 calc R U . . .
C37 C 0.58313(14) 0.58405(13) 0.18092(10) 0.0161(3) Uani 1 1 d . . . . .
C38 C 0.54529(15) 0.64311(15) 0.22029(10) 0.0205(4) Uani 1 1 d . . . . .
H38 H 0.4890 0.6084 0.2422 0.025 Uiso 1 1 calc R U . . .
C39 C 0.58938(16) 0.75215(15) 0.22760(11) 0.0242(4) Uani 1 1 d . . . . .
H39 H 0.5638 0.7917 0.2551 0.029 Uiso 1 1 calc R U . . .
C40 C 0.67056(16) 0.80341(15) 0.19496(11) 0.0234(4) Uani 1 1 d . . . . .
H40 H 0.7003 0.8778 0.1998 0.028 Uiso 1 1 calc R U . . .
C41 C 0.70810(15) 0.74549(15) 0.15526(11) 0.0221(4) Uani 1 1 d . . . . .
H41 H 0.7632 0.7802 0.1324 0.027 Uiso 1 1 calc R U . . .
C42 C 0.66547(14) 0.63685(14) 0.14867(10) 0.0187(3) Uani 1 1 d . . . . .
H42 H 0.6925 0.5982 0.1220 0.022 Uiso 1 1 calc R U . . .
K1 K 0.26921(3) 0.10785(3) 0.53348(2) 0.01886(8) Uani 1 1 d . . . . .
O4 O 0.13627(12) 0.02442(13) 0.62348(9) 0.0345(3) Uani 1 1 d . . . . .
O5 O 0.15210(11) 0.20383(12) 0.58389(8) 0.0281(3) Uani 1 1 d . . . . .
O6 O 0.43488(12) 0.06309(12) 0.56945(8) 0.0299(3) Uani 1 1 d . . . . .
O7 O 0.48992(11) 0.28055(12) 0.59340(8) 0.0284(3) Uani 1 1 d . . . . .
O8 O 0.17142(11) -0.07324(11) 0.39958(8) 0.0254(3) Uani 1 1 d . . . . .
O9 O 0.26867(11) 0.13603(11) 0.39066(7) 0.0262(3) Uani 1 1 d . . . . .
N6 N 0.20788(15) -0.10939(14) 0.54569(10) 0.0322(4) Uani 1 1 d . . . . .
N7 N 0.32890(14) 0.32140(13) 0.51858(10) 0.0264(4) Uani 1 1 d . . . . .
C43 C 0.1662(3) -0.1212(2) 0.61170(15) 0.0505(7) Uani 1 1 d . . . . .
H43A H 0.2287 -0.0776 0.6586 0.061 Uiso 1 1 calc R U . . .
H43B H 0.1311 -0.1982 0.6093 0.061 Uiso 1 1 calc R U . . .
C44 C 0.0859(2) -0.0869(2) 0.61716(16) 0.0498(7) Uani 1 1 d . . . . .
H44A H 0.0217 -0.1312 0.5713 0.060 Uiso 1 1 calc R U . . .
H44B H 0.0607 -0.0984 0.6622 0.060 Uiso 1 1 calc R U . . .
C45 C 0.0670(2) 0.0638(2) 0.63641(15) 0.0458(6) Uani 1 1 d . . . . .
H45A H 0.0424 0.0478 0.6809 0.055 Uiso 1 1 calc R U . . .
H45B H 0.0017 0.0264 0.5916 0.055 Uiso 1 1 calc R U . . .
C46 C 0.1252(2) 0.1822(2) 0.65043(12) 0.0393(6) Uani 1 1 d . . . . .
H46A H 0.0784 0.2098 0.6635 0.047 Uiso 1 1 calc R U . . .
H46B H 0.1925 0.2196 0.6937 0.047 Uiso 1 1 calc R U . . .
C47 C 0.20350(19) 0.31757(18) 0.59538(14) 0.0382(5) Uani 1 1 d . . . . .
H47A H 0.2662 0.3588 0.6422 0.046 Uiso 1 1 calc R U . . .
H47B H 0.1512 0.3405 0.6016 0.046 Uiso 1 1 calc R U . . .
C48 C 0.24174(19) 0.34112(18) 0.52871(15) 0.0374(5) Uani 1 1 d . . . . .
H48A H 0.1788 0.2958 0.4821 0.045 Uiso 1 1 calc R U . . .
H48B H 0.2683 0.4181 0.5342 0.045 Uiso 1 1 calc R U . . .
C49 C 0.3022(2) -0.12135(19) 0.55515(15) 0.0454(6) Uani 1 1 d . . . . .
H49A H 0.3105 -0.1439 0.5045 0.054 Uiso 1 1 calc R U . . .
H49B H 0.2883 -0.1797 0.5776 0.054 Uiso 1 1 calc R U . . .
C50 C 0.4068(2) -0.01876(19) 0.60493(14) 0.0387(5) Uani 1 1 d . . . . .
H50A H 0.3981 0.0068 0.6548 0.046 Uiso 1 1 calc R U . . .
H50B H 0.4660 -0.0335 0.6137 0.046 Uiso 1 1 calc R U . . .
C51 C 0.54022(17) 0.1551(2) 0.61071(13) 0.0350(5) Uani 1 1 d . . . . .
H51A H 0.5956 0.1358 0.6068 0.042 Uiso 1 1 calc R U . . .
H51B H 0.5449 0.1782 0.6650 0.042 Uiso 1 1 calc R U . . .
C52 C 0.56288(18) 0.2463(2) 0.57997(14) 0.0366(5) Uani 1 1 d . . . . .
H52A H 0.6391 0.3075 0.6053 0.044 Uiso 1 1 calc R U . . .
H52B H 0.5528 0.2219 0.5247 0.044 Uiso 1 1 calc R U . . .
C53 C 0.52153(17) 0.38120(17) 0.58030(13) 0.0335(5) Uani 1 1 d . . . . .
H53A H 0.5378 0.3784 0.5311 0.040 Uiso 1 1 calc R U . . .
H53B H 0.5883 0.4407 0.6209 0.040 Uiso 1 1 calc R U . . .
C54 C 0.43127(17) 0.40328(16) 0.57919(13) 0.0316(5) Uani 1 1 d . . . . .
H54A H 0.4165 0.4068 0.6289 0.038 Uiso 1 1 calc R U . . .
H54B H 0.4563 0.4752 0.5729 0.038 Uiso 1 1 calc R U . . .
C55 C 0.12120(19) -0.19072(17) 0.47523(13) 0.0373(5) Uani 1 1 d . . . . .
H55A H 0.0552 -0.1874 0.4743 0.045 Uiso 1 1 calc R U . . .
H55B H 0.1029 -0.2639 0.4760 0.045 Uiso 1 1 calc R U . . .
C56 C 0.15035(19) -0.17631(16) 0.40370(13) 0.0340(5) Uani 1 1 d . . . . .
H56A H 0.2158 -0.1802 0.4034 0.041 Uiso 1 1 calc R U . . .
H56B H 0.0896 -0.2352 0.3589 0.041 Uiso 1 1 calc R U . . .
C57 C 0.21818(18) -0.04755(18) 0.34037(11) 0.0304(4) Uani 1 1 d . . . . .
H57A H 0.1791 -0.1122 0.2940 0.036 Uiso 1 1 calc R U . . .
H57B H 0.2955 -0.0257 0.3559 0.036 Uiso 1 1 calc R U . . .
C58 C 0.21033(17) 0.04299(17) 0.32413(11) 0.0281(4) Uani 1 1 d . . . . .
H58A H 0.2413 0.0604 0.2822 0.034 Uiso 1 1 calc R U . . .
H58B H 0.1329 0.0209 0.3083 0.034 Uiso 1 1 calc R U . . .
C59 C 0.2589(2) 0.22266(18) 0.37919(12) 0.0353(5) Uani 1 1 d . . . . .
H59A H 0.1847 0.2069 0.3778 0.042 Uiso 1 1 calc R U . . .
H59B H 0.2708 0.2313 0.3301 0.042 Uiso 1 1 calc R U . . .
C60 C 0.3426(2) 0.32569(17) 0.44345(13) 0.0358(5) Uani 1 1 d . . . . .
H60A H 0.4161 0.3406 0.4437 0.043 Uiso 1 1 calc R U . . .
H60B H 0.3382 0.3868 0.4340 0.043 Uiso 1 1 calc R U . . .
Cl1 Cl 0.49999(5) 0.21824(5) 0.35973(3) 0.03943(13) Uani 1 1 d . . . . .
Cl2 Cl 0.72828(5) 0.38614(4) 0.43372(4) 0.04692(16) Uani 1 1 d . . . . .
C61 C 0.62559(19) 0.3047(2) 0.34591(13) 0.0343(5) Uani 1 1 d . . . . .
H61A H 0.6470 0.2605 0.3142 0.041 Uiso 1 1 calc R U . . .
H61B H 0.6174 0.3518 0.3186 0.041 Uiso 1 1 calc R U . . .
Cl3 Cl 1.10539(6) 0.36674(7) 0.34621(5) 0.0707(2) Uani 1 1 d . . . . .
Cl4A Cl 1.02811(15) 0.49303(15) 0.42110(8) 0.0879(5) Uani 0.58 1 d . . P A 1
Cl4B Cl 1.0795(2) 0.54893(17) 0.36226(15) 0.0804(6) Uani 0.42 1 d . . P B 2
C62B C 1.0164(8) 0.4212(8) 0.3692(6) 0.060(2) Uiso 0.35 1 d . . P B 2
H62A H 0.9423 0.3747 0.3327 0.072 Uiso 0.35 1 calc R U P B 2
H62B H 1.0107 0.4239 0.4212 0.072 Uiso 0.35 1 calc R U P B 2
C62 C 1.0313(3) 0.4292(3) 0.3320(2) 0.0366(8) Uiso 0.65 1 d . . P A 1
H62C H 0.9561 0.3741 0.2989 0.044 Uiso 0.65 1 calc R U P A 1
H62D H 1.0663 0.4837 0.3067 0.044 Uiso 0.65 1 calc R U P A 1

loop_
_atom_site_aniso_label
_atom_site_aniso_U_11
_atom_site_aniso_U_22
_atom_site_aniso_U_33
_atom_site_aniso_U_23
_atom_site_aniso_U_13
_atom_site_aniso_U_12
Fe1 0.01116(11) 0.01105(11) 0.01167(11) 0.00317(9) 0.00317(9) 0.00567(9)
P1 0.01275(19) 0.01253(19) 0.0170(2) 0.00481(16) 0.00287(16) 0.00720(16)
P2 0.0133(2) 0.01274(19) 0.0161(2) 0.00217(16) 0.00535(16) 0.00531(16)
P3 0.0136(2) 0.01374(19) 0.0161(2) 0.00624(16) 0.00574(16) 0.00843(16)
O1 0.0182(6) 0.0189(6) 0.0181(6) 0.0049(5) 0.0014(5) 0.0103(5)
O2 0.0192(6) 0.0198(6) 0.0186(6) -0.0003(5) 0.0058(5) 0.0069(5)
O3 0.0205(6) 0.0209(6) 0.0173(6) 0.0079(5) 0.0071(5) 0.0130(5)
N1 0.0140(7) 0.0119(6) 0.0133(7) 0.0031(5) 0.0036(5) 0.0065(5)
N2 0.0136(7) 0.0144(7) 0.0143(7) 0.0033(5) 0.0048(5) 0.0051(6)
N3 0.0156(7) 0.0124(6) 0.0150(7) 0.0035(5) 0.0033(5) 0.0073(6)
N4 0.0138(7) 0.0163(7) 0.0147(7) 0.0048(5) 0.0034(5) 0.0090(6)
N5 0.0150(7) 0.0177(8) 0.0139(7) 0.0042(6) 0.0039(6) 0.0058(7)
C1 0.0230(9) 0.0176(8) 0.0146(8) 0.0074(7) 0.0061(7) 0.0101(7)
C2 0.0189(8) 0.0155(8) 0.0151(8) 0.0045(6) 0.0068(7) 0.0068(7)
C3 0.0197(8) 0.0177(8) 0.0160(8) 0.0022(7) 0.0059(7) 0.0113(7)
C4 0.0184(8) 0.0130(8) 0.0181(8) 0.0026(6) 0.0038(7) 0.0085(7)
C5 0.0145(8) 0.0193(8) 0.0162(8) 0.0021(7) 0.0007(6) 0.0085(7)
C6 0.0161(8) 0.0209(8) 0.0161(8) 0.0046(7) 0.0019(6) 0.0114(7)
C7 0.0117(8) 0.0140(8) 0.0223(9) 0.0038(7) 0.0038(7) 0.0051(6)
C8 0.0157(8) 0.0174(8) 0.0249(9) 0.0016(7) 0.0023(7) 0.0082(7)
C9 0.0187(9) 0.0158(8) 0.0387(11) 0.0048(8) -0.0014(8) 0.0097(7)
C10 0.0150(9) 0.0218(9) 0.0372(11) 0.0152(8) 0.0007(8) 0.0056(7)
C11 0.0145(8) 0.0272(10) 0.0281(10) 0.0120(8) 0.0068(7) 0.0074(7)
C12 0.0148(8) 0.0182(8) 0.0280(10) 0.0061(7) 0.0080(7) 0.0078(7)
C13 0.0176(8) 0.0197(8) 0.0149(8) 0.0056(7) 0.0062(7) 0.0099(7)
C14 0.0197(9) 0.0203(9) 0.0245(9) 0.0018(7) 0.0055(7) 0.0083(7)
C15 0.0168(9) 0.0325(10) 0.0241(10) 0.0035(8) 0.0034(7) 0.0117(8)
C16 0.0280(10) 0.0362(11) 0.0235(9) 0.0113(8) 0.0097(8) 0.0230(9)
C17 0.0283(10) 0.0238(9) 0.0339(11) 0.0112(8) 0.0090(8) 0.0162(8)
C18 0.0186(9) 0.0187(9) 0.0257(9) 0.0065(7) 0.0052(7) 0.0083(7)
C19 0.0166(8) 0.0151(8) 0.0217(9) 0.0093(7) 0.0076(7) 0.0099(7)
C20 0.0179(8) 0.0199(9) 0.0241(9) 0.0079(7) 0.0051(7) 0.0104(7)
C21 0.0165(9) 0.0273(10) 0.0328(10) 0.0116(8) 0.0065(8) 0.0140(8)
C22 0.0243(9) 0.0237(9) 0.0333(10) 0.0150(8) 0.0162(8) 0.0177(8)
C23 0.0226(9) 0.0152(8) 0.0273(10) 0.0086(7) 0.0102(8) 0.0103(7)
C24 0.0161(8) 0.0156(8) 0.0267(9) 0.0091(7) 0.0065(7) 0.0086(7)
C25 0.0144(8) 0.0146(8) 0.0150(8) 0.0030(6) 0.0039(6) 0.0065(6)
C26 0.0196(8) 0.0191(8) 0.0159(8) 0.0053(7) 0.0040(7) 0.0113(7)
C27 0.0227(9) 0.0171(8) 0.0156(8) 0.0056(7) 0.0064(7) 0.0079(7)
C28 0.0160(8) 0.0211(9) 0.0180(9) 0.0021(7) 0.0063(7) 0.0059(7)
C29 0.0174(8) 0.0239(9) 0.0223(9) 0.0061(7) 0.0052(7) 0.0119(7)
C30 0.0191(8) 0.0182(8) 0.0206(9) 0.0068(7) 0.0058(7) 0.0108(7)
C31 0.0162(8) 0.0161(8) 0.0204(8) 0.0058(7) 0.0078(7) 0.0102(7)
C32 0.0207(9) 0.0221(9) 0.0222(9) 0.0101(7) 0.0070(7) 0.0101(7)
C33 0.0220(9) 0.0249(10) 0.0319(11) 0.0145(8) 0.0095(8) 0.0065(8)
C34 0.0147(8) 0.0252(9) 0.0329(11) 0.0070(8) 0.0060(8) 0.0083(8)
C35 0.0212(9) 0.0309(10) 0.0275(10) 0.0104(8) 0.0063(8) 0.0184(8)
C36 0.0199(9) 0.0245(9) 0.0288(10) 0.0148(8) 0.0115(7) 0.0156(8)
C37 0.0178(8) 0.0149(8) 0.0159(8) 0.0053(6) 0.0034(6) 0.0092(7)
C38 0.0237(9) 0.0210(9) 0.0214(9) 0.0084(7) 0.0092(7) 0.0139(8)
C39 0.0310(10) 0.0217(9) 0.0236(9) 0.0048(7) 0.0065(8) 0.0182(8)
C40 0.0263(9) 0.0152(8) 0.0241(9) 0.0057(7) -0.0003(8) 0.0104(7)
C41 0.0208(9) 0.0192(9) 0.0242(9) 0.0100(7) 0.0057(7) 0.0082(7)
C42 0.0191(8) 0.0178(8) 0.0193(8) 0.0063(7) 0.0056(7) 0.0100(7)
K1 0.01943(18) 0.01895(18) 0.01747(18) 0.00479(14) 0.00472(14) 0.01034(15)
O4 0.0294(8) 0.0423(9) 0.0339(8) 0.0186(7) 0.0156(7) 0.0163(7)
O5 0.0270(7) 0.0348(8) 0.0208(7) 0.0008(6) 0.0061(6) 0.0185(6)
O6 0.0322(8) 0.0406(8) 0.0231(7) 0.0097(6) 0.0027(6) 0.0255(7)
O7 0.0211(7) 0.0303(7) 0.0316(8) 0.0117(6) 0.0115(6) 0.0103(6)
O8 0.0298(7) 0.0225(7) 0.0220(7) 0.0012(5) 0.0045(6) 0.0159(6)
O9 0.0293(7) 0.0268(7) 0.0181(6) 0.0070(5) 0.0056(6) 0.0122(6)
N6 0.0363(10) 0.0259(9) 0.0302(9) 0.0090(7) -0.0024(8) 0.0169(8)
N7 0.0280(9) 0.0189(8) 0.0278(9) 0.0064(7) 0.0069(7) 0.0102(7)
C43 0.0676(18) 0.0400(14) 0.0420(14) 0.0273(12) 0.0104(13) 0.0235(13)
C44 0.0489(15) 0.0489(15) 0.0462(15) 0.0292(13) 0.0227(12) 0.0144(12)
C45 0.0338(12) 0.0803(19) 0.0428(14) 0.0339(14) 0.0262(11) 0.0347(13)
C46 0.0403(13) 0.0695(17) 0.0237(11) 0.0114(11) 0.0152(9) 0.0404(13)
C47 0.0314(11) 0.0307(11) 0.0434(13) -0.0085(10) 0.0067(10) 0.0190(10)
C48 0.0379(12) 0.0231(10) 0.0515(14) 0.0073(10) 0.0058(11) 0.0205(10)
C49 0.0491(14) 0.0317(12) 0.0483(14) 0.0043(11) -0.0123(12) 0.0275(11)
C50 0.0444(13) 0.0369(12) 0.0349(12) 0.0104(10) -0.0050(10) 0.0269(11)
C51 0.0236(10) 0.0555(14) 0.0325(11) 0.0202(11) 0.0084(9) 0.0236(10)
C52 0.0234(10) 0.0580(15) 0.0382(12) 0.0260(11) 0.0149(9) 0.0231(11)
C53 0.0248(10) 0.0267(10) 0.0340(11) 0.0097(9) 0.0080(9) 0.0033(8)
C54 0.0316(11) 0.0182(9) 0.0328(11) 0.0051(8) 0.0084(9) 0.0061(8)
C55 0.0363(12) 0.0190(10) 0.0417(13) 0.0074(9) -0.0045(10) 0.0096(9)
C56 0.0355(12) 0.0202(10) 0.0344(12) -0.0036(8) -0.0064(9) 0.0158(9)
C57 0.0307(11) 0.0382(11) 0.0206(10) -0.0013(8) 0.0060(8) 0.0217(9)
C58 0.0278(10) 0.0358(11) 0.0155(9) 0.0038(8) 0.0065(8) 0.0149(9)
C59 0.0442(13) 0.0314(11) 0.0269(11) 0.0156(9) 0.0071(9) 0.0162(10)
C60 0.0433(13) 0.0245(10) 0.0338(12) 0.0168(9) 0.0094(10) 0.0116(10)
Cl1 0.0403(3) 0.0402(3) 0.0352(3) 0.0179(2) 0.0106(2) 0.0175(3)
Cl2 0.0434(3) 0.0234(3) 0.0651(4) 0.0115(3) 0.0051(3) 0.0157(2)
C61 0.0432(13) 0.0479(13) 0.0383(12) 0.0288(11) 0.0262(10) 0.0335(11)
Cl3 0.0493(4) 0.0610(5) 0.0879(6) 0.0253(4) -0.0105(4) 0.0277(4)
Cl4A 0.0931(12) 0.0928(12) 0.0355(7) -0.0198(7) -0.0023(7) 0.0408(10)
Cl4B 0.0923(16) 0.0531(11) 0.0966(17) 0.0219(11) 0.0235(13) 0.0416(11)

loop_
_atom_type_symbol
_atom_type_description
_atom_type_scat_dispersion_real
_atom_type_scat_dispersion_imag
_atom_type_scat_source
C C 0.0033 0.0016 'International Tables Vol C Tables 4.2.6.8 and 6.1.1.4'
H H 0.0000 0.0000 'International Tables Vol C Tables 4.2.6.8 and 6.1.1.4'
N N 0.0061 0.0033 'International Tables Vol C Tables 4.2.6.8 and 6.1.1.4'
O O 0.0106 0.0060 'International Tables Vol C Tables 4.2.6.8 and 6.1.1.4'
P P 0.1023 0.0942 'International Tables Vol C Tables 4.2.6.8 and 6.1.1.4'
Cl Cl 0.1484 0.1585 'International Tables Vol C Tables 4.2.6.8 and 6.1.1.4'
K K 0.2009 0.2494 'International Tables Vol C Tables 4.2.6.8 and 6.1.1.4'
Fe Fe 0.3463 0.8444 'International Tables Vol C Tables 4.2.6.8 and 6.1.1.4'

loop_
_geom_angle_atom_site_label_1
_geom_angle_atom_site_label_2
_geom_angle_atom_site_label_3
_geom_angle
_geom_angle_site_symmetry_1
_geom_angle_site_symmetry_3
_geom_angle_publ_flag
N4 Fe1 N3 115.17(5) . . ?
N4 Fe1 N2 115.67(6) . . ?
N3 Fe1 N2 120.30(6) . . ?
N4 Fe1 N5 100.77(6) . . ?
N3 Fe1 N5 101.31(6) . . ?
N2 Fe1 N5 97.95(6) . . ?
N4 Fe1 N1 79.92(5) . . ?
N3 Fe1 N1 80.26(5) . . ?
N2 Fe1 N1 79.83(5) . . ?
N5 Fe1 N1 177.74(6) . . ?
O1 P1 N3 115.22(7) . . ?
O1 P1 C19 109.36(8) . . ?
N3 P1 C19 108.56(8) . . ?
O1 P1 C25 109.07(8) . . ?
N3 P1 C25 109.61(8) . . ?
C19 P1 C25 104.48(8) . . ?
O2 P2 N2 115.19(7) . . ?
O2 P2 C7 108.81(8) . . ?
N2 P2 C7 108.92(8) . . ?
O2 P2 C13 108.80(8) . . ?
N2 P2 C13 109.39(8) . . ?
C7 P2 C13 105.28(8) . . ?
O3 P3 N4 115.01(7) . . ?
O3 P3 C31 109.38(8) . . ?
N4 P3 C31 107.97(8) . . ?
O3 P3 C37 108.64(7) . . ?
N4 P3 C37 109.36(8) . . ?
C31 P3 C37 106.11(8) . . ?
C5 N1 C3 111.90(13) . . ?
C5 N1 C1 111.63(13) . . ?
C3 N1 C1 111.71(13) . . ?
C5 N1 Fe1 107.45(10) . . ?
C3 N1 Fe1 106.52(10) . . ?
C1 N1 Fe1 107.29(10) . . ?
C2 N2 P2 117.93(11) . . ?
C2 N2 Fe1 112.70(10) . . ?
P2 N2 Fe1 124.90(8) . . ?
C4 N3 P1 116.41(11) . . ?
C4 N3 Fe1 112.82(10) . . ?
P1 N3 Fe1 125.90(8) . . ?
C6 N4 P3 117.91(11) . . ?
C6 N4 Fe1 113.18(10) . . ?
P3 N4 Fe1 125.19(8) . . ?
N1 C1 C2 110.70(14) . . ?
N2 C2 C1 108.64(14) . . ?
N1 C3 C4 110.91(14) . . ?
N3 C4 C3 109.69(13) . . ?
N1 C5 C6 110.62(14) . . ?
N4 C6 C5 109.45(14) . . ?
C12 C7 C8 118.49(17) . . ?
C12 C7 P2 123.94(13) . . ?
C8 C7 P2 117.39(14) . . ?
C9 C8 C7 120.33(18) . . ?
C10 C9 C8 120.63(18) . . ?
C9 C10 C11 119.85(18) . . ?
C10 C11 C12 119.76(18) . . ?
C11 C12 C7 120.91(17) . . ?
C14 C13 C18 118.38(17) . . ?
C14 C13 P2 122.10(14) . . ?
C18 C13 P2 119.20(13) . . ?
C15 C14 C13 120.71(18) . . ?
C16 C15 C14 120.30(18) . . ?
C15 C16 C17 119.75(18) . . ?
C16 C17 C18 120.08(18) . . ?
C17 C18 C13 120.77(17) . . ?
C20 C19 C24 118.59(16) . . ?
C20 C19 P1 117.65(13) . . ?
C24 C19 P1 123.54(13) . . ?
C21 C20 C19 120.35(17) . . ?
C22 C21 C20 120.36(17) . . ?
C23 C22 C21 119.80(17) . . ?
C22 C23 C24 119.99(17) . . ?
C23 C24 C19 120.89(16) . . ?
C30 C25 C26 118.87(16) . . ?
C30 C25 P1 119.62(13) . . ?
C26 C25 P1 121.30(13) . . ?
C27 C26 C25 120.53(16) . . ?
C28 C27 C26 120.18(17) . . ?
C27 C28 C29 119.83(17) . . ?
C28 C29 C30 120.41(17) . . ?
C29 C30 C25 120.18(16) . . ?
C32 C31 C36 118.50(16) . . ?
C32 C31 P3 118.20(13) . . ?
C36 C31 P3 122.72(13) . . ?
C33 C32 C31 120.28(17) . . ?
C34 C33 C32 120.58(18) . . ?
C35 C34 C33 119.82(18) . . ?
C34 C35 C36 119.87(18) . . ?
C35 C36 C31 120.91(17) . . ?
C42 C37 C38 118.52(16) . . ?
C42 C37 P3 119.06(13) . . ?
C38 C37 P3 122.02(13) . . ?
C39 C38 C37 120.57(17) . . ?
C40 C39 C38 120.34(17) . . ?
C41 C40 C39 119.61(17) . . ?
C40 C41 C42 120.34(17) . . ?
C41 C42 C37 120.60(17) . . ?
O4 K1 O9 143.91(5) . . ?
O4 K1 O7 123.52(5) . . ?
O9 K1 O7 89.60(4) . . ?
O4 K1 O8 101.80(5) . . ?
O9 K1 O8 59.22(4) . . ?
O7 K1 O8 128.11(4) . . ?
O4 K1 O6 104.38(5) . . ?
O9 K1 O6 104.76(4) . . ?
O7 K1 O6 60.21(4) . . ?
O8 K1 O6 87.01(4) . . ?
O4 K1 O5 60.05(5) . . ?
O9 K1 O5 101.46(4) . . ?
O7 K1 O5 103.86(4) . . ?
O8 K1 O5 121.22(4) . . ?
O6 K1 O5 148.85(4) . . ?
O4 K1 N7 120.05(5) . . ?
O9 K1 N7 60.52(4) . . ?
O7 K1 N7 61.11(5) . . ?
O8 K1 N7 118.51(5) . . ?
O6 K1 N7 119.21(5) . . ?
O5 K1 N7 61.41(5) . . ?
O4 K1 N6 60.59(5) . . ?
O9 K1 N6 118.52(5) . . ?
O7 K1 N6 119.29(5) . . ?
O8 K1 N6 60.53(5) . . ?
O6 K1 N6 60.93(5) . . ?
O5 K1 N6 119.03(5) . . ?
N7 K1 N6 179.04(5) . . ?
C44 O4 C45 111.54(19) . . ?
C44 O4 K1 120.45(14) . . ?
C45 O4 K1 117.11(13) . . ?
C46 O5 C47 109.81(17) . . ?
C46 O5 K1 111.58(12) . . ?
C47 O5 K1 115.37(12) . . ?
C51 O6 C50 110.45(16) . . ?
C51 O6 K1 115.42(12) . . ?
C50 O6 K1 113.42(13) . . ?
C52 O7 C53 111.66(16) . . ?
C52 O7 K1 112.42(13) . . ?
C53 O7 K1 119.42(12) . . ?
C57 O8 C56 111.39(16) . . ?
C57 O8 K1 112.69(11) . . ?
C56 O8 K1 120.43(11) . . ?
C59 O9 C58 111.42(15) . . ?
C59 O9 K1 117.41(12) . . ?
C58 O9 K1 119.16(11) . . ?
C49 N6 C55 110.82(18) . . ?
C49 N6 C43 109.60(19) . . ?
C55 N6 C43 110.0(2) . . ?
C49 N6 K1 110.77(14) . . ?
C55 N6 K1 106.84(12) . . ?
C43 N6 K1 108.76(14) . . ?
C60 N7 C48 108.86(18) . . ?
C60 N7 C54 110.69(17) . . ?
C48 N7 C54 110.01(17) . . ?
C60 N7 K1 111.34(12) . . ?
C48 N7 K1 108.78(12) . . ?
C54 N7 K1 107.13(12) . . ?
N6 C43 C44 114.5(2) . . ?
O4 C44 C43 109.3(2) . . ?
O4 C45 C46 110.48(19) . . ?
O5 C46 C45 109.26(19) . . ?
O5 C47 C48 109.48(17) . . ?
N7 C48 C47 114.78(19) . . ?
N6 C49 C50 113.18(19) . . ?
O6 C50 C49 109.94(18) . . ?
O6 C51 C52 110.24(17) . . ?
O7 C52 C51 108.84(17) . . ?
O7 C53 C54 110.03(16) . . ?
N7 C54 C53 114.07(17) . . ?
N6 C55 C56 114.28(19) . . ?
O8 C56 C55 109.52(17) . . ?
O8 C57 C58 109.28(16) . . ?
O9 C58 C57 109.33(16) . . ?
O9 C59 C60 108.89(17) . . ?
N7 C60 C59 113.65(17) . . ?
Cl2 C61 Cl1 110.80(12) . . ?
Cl4B C62B Cl3 105.5(5) . . ?
Cl3 C62 Cl4A 109.0(2) . . ?

loop_
_geom_bond_atom_site_label_1
_geom_bond_atom_site_label_2
_geom_bond_distance
_geom_bond_site_symmetry_2
_geom_bond_publ_flag
Fe1 N4 2.1044(14) . ?
Fe1 N3 2.1099(14) . ?
Fe1 N2 2.1116(14) . ?
Fe1 N5 2.1428(15) . ?
Fe1 N1 2.2196(14) . ?
P1 O1 1.4963(13) . ?
P1 N3 1.6129(15) . ?
P1 C19 1.8242(17) . ?
P1 C25 1.8264(17) . ?
P2 O2 1.4937(13) . ?
P2 N2 1.6084(14) . ?
P2 C7 1.8226(18) . ?
P2 C13 1.8235(18) . ?
P3 O3 1.4976(13) . ?
P3 N4 1.6111(14) . ?
P3 C31 1.8216(17) . ?
P3 C37 1.8239(17) . ?
N1 C5 1.465(2) . ?
N1 C3 1.467(2) . ?
N1 C1 1.470(2) . ?
N2 C2 1.467(2) . ?
N3 C4 1.471(2) . ?
N4 C6 1.466(2) . ?
C1 C2 1.519(2) . ?
C3 C4 1.519(2) . ?
C5 C6 1.523(2) . ?
C7 C12 1.397(3) . ?
C7 C8 1.398(2) . ?
C8 C9 1.389(3) . ?
C9 C10 1.380(3) . ?
C10 C11 1.388(3) . ?
C11 C12 1.392(3) . ?
C13 C14 1.396(3) . ?
C13 C18 1.397(2) . ?
C14 C15 1.387(3) . ?
C15 C16 1.385(3) . ?
C16 C17 1.386(3) . ?
C17 C18 1.389(3) . ?
C19 C20 1.396(2) . ?
C19 C24 1.399(2) . ?
C20 C21 1.392(3) . ?
C21 C22 1.389(3) . ?
C22 C23 1.385(3) . ?
C23 C24 1.389(2) . ?
C25 C30 1.395(2) . ?
C25 C26 1.398(2) . ?
C26 C27 1.392(2) . ?
C27 C28 1.382(3) . ?
C28 C29 1.386(3) . ?
C29 C30 1.394(2) . ?
C31 C32 1.394(2) . ?
C31 C36 1.399(3) . ?
C32 C33 1.391(3) . ?
C33 C34 1.386(3) . ?
C34 C35 1.381(3) . ?
C35 C36 1.392(3) . ?
C37 C42 1.398(2) . ?
C37 C38 1.398(2) . ?
C38 C39 1.391(3) . ?
C39 C40 1.387(3) . ?
C40 C41 1.386(3) . ?
C41 C42 1.390(2) . ?
K1 O4 2.7892(15) . ?
K1 O9 2.8062(14) . ?
K1 O7 2.8287(14) . ?
K1 O8 2.8299(13) . ?
K1 O6 2.8345(14) . ?
K1 O5 2.8619(14) . ?
K1 N7 2.9473(17) . ?
K1 N6 2.9765(18) . ?
O4 C44 1.418(3) . ?
O4 C45 1.423(3) . ?
O5 C46 1.424(3) . ?
O5 C47 1.429(3) . ?
O6 C51 1.418(3) . ?
O6 C50 1.427(3) . ?
O7 C52 1.422(3) . ?
O7 C53 1.426(3) . ?
O8 C57 1.422(3) . ?
O8 C56 1.431(2) . ?
O9 C59 1.417(3) . ?
O9 C58 1.423(2) . ?
N6 C49 1.466(3) . ?
N6 C55 1.473(3) . ?
N6 C43 1.474(3) . ?
N7 C60 1.470(3) . ?
N7 C48 1.473(3) . ?
N7 C54 1.473(3) . ?
C43 C44 1.501(4) . ?
C45 C46 1.478(4) . ?
C47 C48 1.492(4) . ?
C49 C50 1.505(3) . ?
C51 C52 1.495(3) . ?
C53 C54 1.507(3) . ?
C55 C56 1.501(3) . ?
C57 C58 1.492(3) . ?
C59 C60 1.509(3) . ?
Cl1 C61 1.766(2) . ?
Cl2 C61 1.764(3) . ?
Cl3 C62 1.760(4) . ?
Cl3 C62B 1.896(9) . ?
Cl4A C62 1.768(4) . ?
Cl4B C62B 1.710(10) . ?

loop_
_geom_hbond_atom_site_label_D
_geom_hbond_atom_site_label_H
_geom_hbond_atom_site_label_A
_geom_hbond_distance_DH
_geom_hbond_distance_HA
_geom_hbond_distance_DA
_geom_hbond_angle_DHA
_geom_hbond_site_symmetry_A
N5 H5A O1 0.86(3) 2.23(3) 2.988(2) 148(3) .
N5 H5B O2 0.82(3) 2.12(3) 2.884(2) 155(2) .
N5 H5C O3 0.80(3) 2.17(3) 2.922(2) 156(2) .
